data_7020231
loop_
_publ_author_name
'Alhanash, Fatma B.'
'Barnes, Nicholas A.'
'Brisdon, Alan K.'
'Godfrey, Stephen M.'
'Pritchard, Robin G.'

_publ_section_title
;
 Formation of M4Se4 cuboids (M = As, Sb, Bi) via secondary
 pnictogen-chalcogen interactions in the co-crystals
 MX3&#x00B7;Se=P(p-FC6)H4)3 (M = As, X = Br; M = Sb, X = Cl; M = Bi, X =
 Cl, Br).
;
_journal_issue 34
_journal_name_full 'Dalton transactions (Cambridge, England : 2003)'
_journal_page_first 10211
_journal_page_last 10218
_journal_paper_doi 10.1039/c2dt31010d
_journal_volume 41
_journal_year 2012
_chemical_absolute_configuration ad
_chemical_compound_source 'synthesis as described'
_chemical_formula_moiety 'C18 H12 As1 Br3 F3 P1 Se1'
_chemical_formula_sum 'C18 H12 As Br3 F3 P Se'
_chemical_formula_weight 709.83
_chemical_name_systematic
;
?
;
_space_group_IT_number 197
_symmetry_cell_setting cubic
_symmetry_Int_Tables_number 197
_symmetry_space_group_name_Hall 'I 2 2 3'
_symmetry_space_group_name_H-M 'I 2 3'
_atom_sites_solution_hydrogens geom
_atom_sites_solution_primary direct
_atom_sites_solution_secondary difmap
_audit_conform_dict_location ftp://ftp.iucr.org/pub/cif_core.dic
_audit_conform_dict_name cif_core.dic
_audit_conform_dict_version 2.4
_audit_creation_date 2012-04-26T23:58:45-00:00
_audit_creation_method 'WinGX routine CIF_UPDATE'
_cell_angle_alpha 90
_cell_angle_beta 90
_cell_angle_gamma 90
_cell_formula_units_Z 8
_cell_length_a 16.2032(18)
_cell_length_b 16.2032(18)
_cell_length_c 16.2032(18)
_cell_measurement_reflns_used 342
_cell_measurement_temperature 100(2)
_cell_measurement_theta_max 27
_cell_measurement_theta_min 2
_cell_measurement_wavelength 0.71073
_cell_volume 4254.0(8)
_computing_cell_refinement 'HKL Scalepack (Otwinowski & Minor 1997)'
_computing_data_collection 'Collect (Nonius BV, 1997-2000)'
_computing_data_reduction 'HKL Denzo and Scalepack (Otwinowski & Minor 1997)'
_computing_molecular_graphics 'Ortep-3 for Windows (Farrugia, 1997)'
_computing_publication_material 'WinGX publication routines (Farrugia, 1999)'
_computing_structure_refinement 'SHELXL-97 (Sheldrick, 2008)'
_computing_structure_solution 'SIR92 (Giacovazzo et al, 1993)'
_diffrn_ambient_temperature 100(2)
_diffrn_detector 'CCD plate'
_diffrn_detector_area_resol_mean 9
_diffrn_measured_fraction_theta_full 0.746
_diffrn_measured_fraction_theta_max 0.746
_diffrn_measurement_device '95mm CCD camera on \k-goniostat'
_diffrn_measurement_device_type KappaCCD
_diffrn_measurement_method 'CCD rotation images, thick slices'
_diffrn_orient_matrix_type 'by Nonius Collect from scalepack cell'
_diffrn_orient_matrix_UB_11 0.520324E-1
_diffrn_orient_matrix_UB_12 0.171235E-1
_diffrn_orient_matrix_UB_13 0.284313E-1
_diffrn_orient_matrix_UB_21 0.247299E-1
_diffrn_orient_matrix_UB_22 0.152581E-1
_diffrn_orient_matrix_UB_23 -0.544474E-1
_diffrn_orient_matrix_UB_31 -0.22136E-1
_diffrn_orient_matrix_UB_32 0.572963E-1
_diffrn_orient_matrix_UB_33 0.60025E-2
_diffrn_radiation_monochromator graphite
_diffrn_radiation_probe x-ray
_diffrn_radiation_type MoK\a
_diffrn_radiation_wavelength 0.71073
_diffrn_reflns_av_R_equivalents 0.105
_diffrn_reflns_av_unetI/netI 0.0995
_diffrn_reflns_limit_h_max 18
_diffrn_reflns_limit_h_min -18
_diffrn_reflns_limit_k_max 13
_diffrn_reflns_limit_k_min -13
_diffrn_reflns_limit_l_max 13
_diffrn_reflns_limit_l_min -13
_diffrn_reflns_number 1670
_diffrn_reflns_reduction_process
;
Scaled and merged with Sortav
R.H. Blessing, (1987) Cryst. Rev. 1, 3-58
R.H. Blessing, (1989) J. Appl. Cryst. 22, 396-397
;
_diffrn_reflns_theta_full 26.36
_diffrn_reflns_theta_max 26.36
_diffrn_reflns_theta_min 3.56
_diffrn_source 'Enraf Nonius FR590'
_exptl_absorpt_coefficient_mu 9.047
_exptl_absorpt_correction_T_max 0.6605
_exptl_absorpt_correction_T_min 0.57
_exptl_absorpt_correction_type multi-scan
_exptl_absorpt_process_details
;
Blessing, R. H. (1995) Acta Cryst., A51, 33-38.
;
_exptl_crystal_colour colourless
_exptl_crystal_density_diffrn 2.217
_exptl_crystal_density_method 'not measured'
_exptl_crystal_description block
_exptl_crystal_F_000 2672
_exptl_crystal_size_max 0.07
_exptl_crystal_size_mid 0.07
_exptl_crystal_size_min 0.05
_refine_diff_density_max 0.744
_refine_diff_density_min -0.673
_refine_diff_density_rms 0.156
_refine_ls_abs_structure_details 'Flack H D (1983), Acta Cryst. A39, 876-881'
_refine_ls_abs_structure_Flack 0.03(7)
_refine_ls_extinction_method none
_refine_ls_goodness_of_fit_ref 1.077
_refine_ls_hydrogen_treatment constr
_refine_ls_matrix_type full
_refine_ls_number_parameters 83
_refine_ls_number_reflns 1011
_refine_ls_number_restraints 36
_refine_ls_restrained_S_all 1.061
_refine_ls_R_factor_all 0.0907
_refine_ls_R_factor_gt 0.0631
_refine_ls_shift/su_max 0
_refine_ls_shift/su_mean 0
_refine_ls_structure_factor_coef Fsqd
_refine_ls_weighting_details 'calc w=1/[\s^2^(Fo^2^)+(0.0000P)^2^+157.9333P] where P=(Fo^2^+2Fc^2^)/3'
_refine_ls_weighting_scheme calc
_refine_ls_wR_factor_gt 0.1376
_refine_ls_wR_factor_ref 0.16
_reflns_number_gt 792
_reflns_number_total 1011
_reflns_threshold_expression >2\s(I)
_cod_data_source_file c2dt31010d.txt
_cod_data_source_block rob2
_cod_database_code 7020231

loop_
_symmetry_equiv_pos_as_xyz
'x, y, z'
'-x, -y, z'
'x, -y, -z'
'-x, y, -z'
'y, z, x'
'-y, -z, x'
'y, -z, -x'
'-y, z, -x'
'z, x, y'
'-z, x, -y'
'-z, -x, y'
'z, -x, -y'
'x+1/2, y+1/2, z+1/2'
'-x+1/2, -y+1/2, z+1/2'
'x+1/2, -y+1/2, -z+1/2'
'-x+1/2, y+1/2, -z+1/2'
'y+1/2, z+1/2, x+1/2'
'-y+1/2, -z+1/2, x+1/2'
'y+1/2, -z+1/2, -x+1/2'
'-y+1/2, z+1/2, -x+1/2'
'z+1/2, x+1/2, y+1/2'
'-z+1/2, x+1/2, -y+1/2'
'-z+1/2, -x+1/2, y+1/2'
'z+1/2, -x+1/2, -y+1/2'

loop_
_atom_site_label
_atom_site_type_symbol
_atom_site_fract_x
_atom_site_fract_y
_atom_site_fract_z
_atom_site_U_iso_or_equiv
_atom_site_adp_type
_atom_site_occupancy
_atom_site_symmetry_multiplicity
_atom_site_calc_flag
_atom_site_refinement_flags
C1 C 1.2724(9) 0.1555(10) 0.1386(9) 0.020(3) Uani 1 1 d U
C2 C 1.3049(12) 0.0743(12) 0.1240(13) 0.040(5) Uani 1 1 d U
H2 H 1.2704 0.0269 0.1253 0.048 Uiso 1 1 calc R
C3 C 1.3886(10) 0.0683(11) 0.1080(10) 0.030(4) Uani 1 1 d U
H3 H 1.4124 0.0153 0.0998 0.036 Uiso 1 1 calc R
C4 C 1.4367(10) 0.1354(11) 0.1036(10) 0.032(4) Uani 1 1 d U
C5 C 1.4067(12) 0.2151(12) 0.1167(12) 0.041(5) Uani 1 1 d U
H5 H 1.4422 0.2617 0.1132 0.049 Uiso 1 1 calc R
C6 C 1.3200(12) 0.2248(12) 0.1359(12) 0.038(4) Uani 1 1 d U
H6 H 1.297 0.2777 0.1462 0.046 Uiso 1 1 calc R
F1 F 1.5190(7) 0.1273(7) 0.0874(7) 0.048(3) Uani 1 1 d .
As1 As 0.88348(11) 0.11652(11) 0.11652(11) 0.0317(8) Uani 1 3 d S
Br1 Br 0.85637(11) 0.07907(11) 0.25585(11) 0.0342(5) Uani 1 1 d .
P1 P 1.1643(3) 0.1643(3) 0.1643(3) 0.0282(18) Uani 1 3 d S
Se1 Se 1.08751(10) 0.08751(10) 0.08751(10) 0.0289(7) Uani 1 3 d S

loop_
_atom_site_aniso_label
_atom_site_aniso_U_11
_atom_site_aniso_U_22
_atom_site_aniso_U_33
_atom_site_aniso_U_23
_atom_site_aniso_U_13
_atom_site_aniso_U_12
C1 0.021(6) 0.025(7) 0.016(6) 0.007(5) 0.009(5) -0.003(5)
C2 0.039(8) 0.033(8) 0.047(8) 0.000(7) 0.003(7) -0.003(6)
C3 0.031(7) 0.030(7) 0.030(7) 0.003(6) -0.002(6) -0.003(6)
C4 0.030(8) 0.034(7) 0.031(8) -0.001(6) 0.007(6) 0.012(6)
C5 0.042(8) 0.030(7) 0.051(8) -0.003(7) -0.003(7) 0.004(7)
C6 0.041(8) 0.033(8) 0.041(8) -0.007(6) -0.004(7) -0.001(6)
F1 0.033(6) 0.049(7) 0.062(7) -0.005(6) 0.003(5) -0.002(5)
As1 0.0317(8) 0.0317(8) 0.0317(8) -0.0007(8) 0.0007(8) 0.0007(8)
Br1 0.0426(11) 0.0298(10) 0.0302(10) -0.0006(8) -0.0008(8) 0.0011(8)
P1 0.0282(18) 0.0282(18) 0.0282(18) -0.0025(19) -0.0025(19) -0.0025(19)
Se1 0.0289(7) 0.0289(7) 0.0289(7) -0.0012(7) -0.0012(7) -0.0012(7)

loop_
_atom_type_symbol
_atom_type_description
_atom_type_scat_dispersion_real
_atom_type_scat_dispersion_imag
_atom_type_scat_source
C C 0.0033 0.0016 'International Tables Vol C Tables 4.2.6.8 and 6.1.1.4'
H H 0 0 'International Tables Vol C Tables 4.2.6.8 and 6.1.1.4'
As As 0.0499 2.0058 'International Tables Vol C Tables 4.2.6.8 and 6.1.1.4'
Br Br -0.2901 2.4595 'International Tables Vol C Tables 4.2.6.8 and 6.1.1.4'
F F 0.0171 0.0103 'International Tables Vol C Tables 4.2.6.8 and 6.1.1.4'
P P 0.1023 0.0942 'International Tables Vol C Tables 4.2.6.8 and 6.1.1.4'
Se Se -0.0929 2.2259 'International Tables Vol C Tables 4.2.6.8 and 6.1.1.4'

loop_
_geom_angle_atom_site_label_1
_geom_angle_atom_site_label_2
_geom_angle_atom_site_label_3
_geom_angle
_geom_angle_site_symmetry_1
_geom_angle_site_symmetry_3
C6 C1 C2 122.8(16) . .
C6 C1 P1 119.4(13) . .
C2 C1 P1 117.8(13) . .
C3 C2 C1 117.0(17) . .
C3 C2 H2 121.5 . .
C1 C2 H2 121.5 . .
C4 C3 C2 121.5(18) . .
C4 C3 H3 119.3 . .
C2 C3 H3 119.3 . .
C3 C4 F1 120.0(15) . .
C3 C4 C5 122.7(17) . .
F1 C4 C5 117.3(16) . .
C4 C5 C6 118.0(18) . .
C4 C5 H5 121 . .
C6 C5 H5 121 . .
C1 C6 C5 117.9(17) . .
C1 C6 H6 121.1 . .
C5 C6 H6 121.1 . .
Br1 As1 Br1 96.54(10) 8_656 11_665
Br1 As1 Br1 96.54(10) 8_656 .
Br1 As1 Br1 96.54(10) 11_665 .
C1 P1 C1 106.4(6) 9_645 5_654
C1 P1 C1 106.4(6) 9_645 .
C1 P1 C1 106.4(6) 5_654 .
C1 P1 Se1 112.4(6) 9_645 .
C1 P1 Se1 112.4(6) 5_654 .
C1 P1 Se1 112.4(6) . .

loop_
_geom_bond_atom_site_label_1
_geom_bond_atom_site_label_2
_geom_bond_distance
_geom_bond_site_symmetry_2
C1 C6 1.36(2) .
C1 C2 1.44(2) .
C1 P1 1.806(15) .
C2 C3 1.38(3) .
C2 H2 0.95 .
C3 C4 1.34(2) .
C3 H3 0.95 .
C4 F1 1.366(19) .
C4 C5 1.40(3) .
C5 C6 1.45(3) .
C5 H5 0.95 .
C6 H6 0.95 .
As1 Br1 2.379(2) 8_656
As1 Br1 2.379(2) 11_665
As1 Br1 2.379(2) .
P1 C1 1.806(15) 9_645
P1 C1 1.806(15) 5_654
P1 Se1 2.155(8) .

loop_
_geom_torsion_atom_site_label_1
_geom_torsion_atom_site_label_2
_geom_torsion_atom_site_label_3
_geom_torsion_atom_site_label_4
_geom_torsion
_geom_torsion_site_symmetry_4
C6 C1 C2 C3 1(3) .
P1 C1 C2 C3 -177.3(14) .
C1 C2 C3 C4 -2(3) .
C2 C3 C4 F1 -179.7(17) .
C2 C3 C4 C5 2(3) .
C3 C4 C5 C6 0(3) .
F1 C4 C5 C6 -178.7(16) .
C2 C1 C6 C5 0(3) .
P1 C1 C6 C5 178.8(14) .
C4 C5 C6 C1 -1(3) .
C6 C1 P1 C1 14.3(18) 9_645
C2 C1 P1 C1 -167.3(13) 9_645
C6 C1 P1 C1 -98.8(11) 5_654
C2 C1 P1 C1 79.6(19) 5_654
C6 C1 P1 Se1 137.7(13) .
C2 C1 P1 Se1 -43.8(15) .
